data_7233538
loop_
_publ_author_name
'Dash, Sibananda G.'
'Thakur, Tejender S.'

_publ_section_title
;
 Cation&#x2219;&#x2219;&#x2219;Cation Hydrogen Bonds in Synephrine Salts:
 A Typical Interaction in an Unusual Environment.
;
_journal_name_full 'Physical Chemistry Chemical Physics'
_journal_paper_doi 10.1039/C9CP03164B
_journal_year 2019
_chemical_formula_moiety 'C9 H13 N O2'
_chemical_formula_sum 'C9 H13 N O2'
_chemical_formula_weight 167.20
_chemical_name_common (+/-)-Synephrine
_chemical_name_systematic (+/-)-Synephrine
_space_group_crystal_system monoclinic
_space_group_IT_number 14
_space_group_name_Hall '-P 2yn'
_space_group_name_H-M_alt 'P 1 21/n 1'
_symmetry_space_group_name_Hall '-P 2yn'
_symmetry_space_group_name_H-M 'P 1 21/n 1'
_atom_sites_solution_hydrogens mixed
_audit_creation_method SHELXL-2014/7
_audit_update_record
;
2017-03-01 deposited with the CCDC.    2019-08-27 downloaded from the CCDC.
;
_cell_angle_alpha 90
_cell_angle_beta 113.400(8)
_cell_angle_gamma 90
_cell_formula_units_Z 4
_cell_length_a 8.869(5)
_cell_length_b 12.103(6)
_cell_length_c 9.009(4)
_cell_measurement_reflns_used 890
_cell_measurement_temperature 293(2)
_cell_measurement_theta_max 25.3
_cell_measurement_theta_min 3.0
_cell_volume 887.5(8)
_computing_cell_refinement
;
CrystalClear-SM Expert 2.1 b28 (Rigaku, 2013)
;
_computing_data_collection
;
CrystalClear-SM Expert 2.1 b28 (Rigaku, 2013)
;
_computing_data_reduction
;
CrystalClear-SM Expert 2.1 b28 (Rigaku, 2013)
;
_computing_structure_refinement 'SHELXL-2014/7 (Sheldrick, 2014)'
_computing_structure_solution 'SHELXL-2014/7 (Sheldrick, 2014)'
_diffrn_ambient_temperature 293(2)
_diffrn_detector CCD
_diffrn_detector_area_resol_mean 28.5714
_diffrn_measured_fraction_theta_full 0.978
_diffrn_measured_fraction_theta_max 0.978
_diffrn_measurement_details
;
scan:
    Number of images: 200
               Slice: -30.0000 - 70.0000
         Image width: 0.5000
            Exp time: 14.0000
       Rotation axis: Omega
               Omega: 0.0000
               Kappa: 60.0000
                 Phi: 0.0000
                 XTD: 44.9750
              2theta: -19.7106
scan:
    Number of images: 200
               Slice: -30.0000 - 70.0000
         Image width: 0.5000
            Exp time: 14.0000
       Rotation axis: Omega
               Omega: 0.0000
               Kappa: 60.0000
                 Phi: 90.0000
                 XTD: 44.9750
              2theta: -19.7106
scan:
    Number of images: 200
               Slice: -110.0000 - -10.0000
         Image width: 0.5000
            Exp time: 14.0000
       Rotation axis: Omega
               Omega: 0.0000
               Kappa: -60.0000
                 Phi: 180.0000
                 XTD: 44.9750
              2theta: -19.7106
scan:
    Number of images: 200
               Slice: -110.0000 - -10.0000
         Image width: 0.5000
            Exp time: 14.0000
       Rotation axis: Omega
               Omega: 0.0000
               Kappa: -60.0000
                 Phi: 270.0000
                 XTD: 44.9750
              2theta: -19.7106

;
_diffrn_measurement_device
;
AFC12 (Right): Kappa 3 circle
;
_diffrn_measurement_device_type
;
Rigaku Saturn724+ (4x4 bin mode)
;
_diffrn_measurement_method 'profile data from \w-scans'
_diffrn_measurement_specimen_support Loop
_diffrn_orient_matrix_type XPlain
_diffrn_orient_matrix_UB_11 -0.065392
_diffrn_orient_matrix_UB_12 0.104006
_diffrn_orient_matrix_UB_13 -0.000767
_diffrn_orient_matrix_UB_21 0.034329
_diffrn_orient_matrix_UB_22 0.021052
_diffrn_orient_matrix_UB_23 -0.072144
_diffrn_orient_matrix_UB_31 -0.107439
_diffrn_orient_matrix_UB_32 -0.011213
_diffrn_orient_matrix_UB_33 -0.054397
_diffrn_radiation_monochromator Confocal
_diffrn_radiation_type MoK\a
_diffrn_radiation_wavelength 0.71075
_diffrn_reflns_av_R_equivalents 0.0582
_diffrn_reflns_av_unetI/netI 0.0582
_diffrn_reflns_Laue_measured_fraction_full 0.978
_diffrn_reflns_Laue_measured_fraction_max 0.978
_diffrn_reflns_limit_h_max 10
_diffrn_reflns_limit_h_min -7
_diffrn_reflns_limit_k_max 14
_diffrn_reflns_limit_k_min -14
_diffrn_reflns_limit_l_max 7
_diffrn_reflns_limit_l_min -10
_diffrn_reflns_number 5293
_diffrn_reflns_point_group_measured_fraction_full 0.978
_diffrn_reflns_point_group_measured_fraction_max 0.978
_diffrn_reflns_theta_full 25.242
_diffrn_reflns_theta_max 25.309
_diffrn_reflns_theta_min 3.016
_diffrn_reflns_transf_matrix_11 -0.065392
_diffrn_reflns_transf_matrix_12 0.104006
_diffrn_reflns_transf_matrix_13 -0.000767
_diffrn_reflns_transf_matrix_21 0.034329
_diffrn_reflns_transf_matrix_22 0.021052
_diffrn_reflns_transf_matrix_23 -0.072144
_diffrn_reflns_transf_matrix_31 -0.107439
_diffrn_reflns_transf_matrix_32 -0.011213
_diffrn_reflns_transf_matrix_33 -0.054397
_diffrn_source MicroMax003_Mo
_exptl_absorpt_coefficient_mu 0.088
_exptl_absorpt_correction_T_max 0.993
_exptl_absorpt_correction_T_min 0.692
_exptl_absorpt_correction_type multi-scan
_exptl_absorpt_process_details 'REQAB (Rigaku, 1998)'
_exptl_crystal_colour Colorless
_exptl_crystal_density_diffrn 1.251
_exptl_crystal_description Platelet
_exptl_crystal_F_000 360
_exptl_crystal_recrystallization_method 'Re-crystallisation from solvent: Methnol'
_exptl_crystal_size_max 0.210
_exptl_crystal_size_mid 0.110
_exptl_crystal_size_min 0.080
_refine_diff_density_max 0.267
_refine_diff_density_min -0.190
_refine_diff_density_rms 0.046
_refine_ls_extinction_method none
_refine_ls_goodness_of_fit_ref 0.998
_refine_ls_hydrogen_treatment mixed
_refine_ls_matrix_type full
_refine_ls_number_parameters 119
_refine_ls_number_reflns 1577
_refine_ls_number_restraints 0
_refine_ls_restrained_S_all 0.998
_refine_ls_R_factor_all 0.0877
_refine_ls_R_factor_gt 0.0508
_refine_ls_shift/su_max 0.000
_refine_ls_shift/su_mean 0.000
_refine_ls_structure_factor_coef Fsqd
_refine_ls_weighting_details 'w=1/[\s^2^(Fo^2^)+(0.0696P)^2^] where P=(Fo^2^+2Fc^2^)/3'
_refine_ls_weighting_scheme calc
_refine_ls_wR_factor_gt 0.1217
_refine_ls_wR_factor_ref 0.1363
_reflns_Friedel_coverage 0.000
_reflns_number_gt 987
_reflns_number_total 1577
_reflns_threshold_expression 'I > 2\s(I)'
_cod_data_source_file c9cp03164b2.cif
_cod_data_source_block 1a
_cod_database_code 7233538
_shelx_shelxl_version_number 2014/7
_shelx_space_group_comment
;
The symmetry employed for this shelxl refinement is uniquely defined
by the following loop, which should always be used as a source of
symmetry information in preference to the above space-group names.
They are only intended as comments.
;
_shelx_estimated_absorpt_t_min 0.982
_shelx_estimated_absorpt_t_max 0.993

loop_
_space_group_symop_operation_xyz
'x, y, z'
'-x+1/2, y+1/2, -z+1/2'
'-x, -y, -z'
'x-1/2, -y-1/2, z-1/2'

loop_
_atom_site_label
_atom_site_type_symbol
_atom_site_fract_x
_atom_site_fract_y
_atom_site_fract_z
_atom_site_U_iso_or_equiv
_atom_site_adp_type
_atom_site_occupancy
_atom_site_site_symmetry_order
_atom_site_calc_flag
_atom_site_refinement_flags_posn
_atom_site_refinement_flags_adp
C1 C 0.7012(2) 0.31986(19) 0.2450(2) 0.0358(6) Uani 1 1 d . .
C2 C 0.6506(3) 0.3945(2) 0.1176(3) 0.0437(6) Uani 1 1 d . .
H2 H 0.5918 0.4567 0.1236 0.052 Uiso 1 1 calc R U
C3 C 0.6845(3) 0.3793(2) -0.0177(3) 0.0443(6) Uani 1 1 d . .
H3 H 0.6475 0.4302 -0.1018 0.053 Uiso 1 1 calc R U
C4 C 0.7740(3) 0.28774(19) -0.0279(3) 0.0393(6) Uani 1 1 d . .
C5 C 0.8258(3) 0.2130(2) 0.0990(3) 0.0512(7) Uani 1 1 d . .
H5 H 0.8862 0.1512 0.0943 0.061 Uiso 1 1 calc R U
C6 C 0.7888(3) 0.2293(2) 0.2322(3) 0.0482(7) Uani 1 1 d . .
H6 H 0.8240 0.1777 0.3156 0.058 Uiso 1 1 calc R U
C7 C 0.6710(3) 0.3425(2) 0.3962(3) 0.0386(6) Uani 1 1 d . .
H7 H 0.6681 0.2722 0.4490 0.046 Uiso 1 1 calc R U
C8 C 0.8080(3) 0.4133(2) 0.5113(3) 0.0456(6) Uani 1 1 d . .
H8A H 0.9114 0.3740 0.5422 0.055 Uiso 1 1 calc R U
H8B H 0.8160 0.4807 0.4566 0.055 Uiso 1 1 calc R U
C9 C 0.9068(3) 0.5185(3) 0.7613(3) 0.0655(8) Uani 1 1 d . .
H9A H 0.9156 0.5801 0.6980 0.079 Uiso 1 1 calc R U
H9B H 1.0107 0.4811 0.8074 0.079 Uiso 1 1 calc R U
H9C H 0.8766 0.5446 0.8463 0.079 Uiso 1 1 calc R U
N3 N 0.7810(2) 0.44171(19) 0.6575(2) 0.0442(5) Uani 1 1 d . .
O1 O 0.8110(2) 0.26936(17) -0.1590(2) 0.0550(5) Uani 1 1 d . .
O2 O 0.52019(17) 0.40022(13) 0.36163(18) 0.0462(5) Uani 1 1 d . .
H2A H 0.4450 0.3556 0.3408 0.055 Uiso 1 1 calc R U
H1A H 0.789(4) 0.336(3) -0.227(4) 0.105(12) Uiso 1 1 d . .
H3A H 0.689(3) 0.470(2) 0.624(3) 0.048(7) Uiso 1 1 d . .

loop_
_atom_site_aniso_label
_atom_site_aniso_U_11
_atom_site_aniso_U_22
_atom_site_aniso_U_33
_atom_site_aniso_U_23
_atom_site_aniso_U_13
_atom_site_aniso_U_12
C1 0.0373(13) 0.0391(14) 0.0324(12) 0.0005(11) 0.0153(9) 0.0011(10)
C2 0.0471(14) 0.0487(15) 0.0386(13) 0.0039(12) 0.0206(10) 0.0151(11)
C3 0.0480(14) 0.0555(16) 0.0321(12) 0.0071(11) 0.0188(11) 0.0157(11)
C4 0.0381(12) 0.0494(15) 0.0337(13) -0.0019(11) 0.0177(10) 0.0029(11)
C5 0.0636(16) 0.0474(16) 0.0511(15) 0.0040(12) 0.0319(13) 0.0169(12)
C6 0.0602(16) 0.0476(16) 0.0423(14) 0.0091(12) 0.0261(12) 0.0136(12)
C7 0.0415(13) 0.0405(14) 0.0377(13) 0.0039(10) 0.0197(10) 0.0061(10)
C8 0.0450(13) 0.0620(17) 0.0345(12) -0.0011(11) 0.0208(10) -0.0028(11)
C9 0.0727(19) 0.076(2) 0.0443(15) -0.0092(14) 0.0192(13) -0.0142(15)
N3 0.0426(13) 0.0589(14) 0.0321(11) -0.0040(10) 0.0160(9) 0.0005(10)
O1 0.0728(12) 0.0624(13) 0.0438(10) 0.0065(9) 0.0381(9) 0.0218(9)
O2 0.0440(9) 0.0513(11) 0.0511(10) -0.0031(8) 0.0270(8) 0.0002(7)

loop_
_atom_type_symbol
_atom_type_description
_atom_type_scat_dispersion_real
_atom_type_scat_dispersion_imag
_atom_type_scat_source
C C 0.0033 0.0016 'International Tables Vol C Tables 4.2.6.8 and 6.1.1.4'
H H 0.0000 0.0000 'International Tables Vol C Tables 4.2.6.8 and 6.1.1.4'
N N 0.0061 0.0033 'International Tables Vol C Tables 4.2.6.8 and 6.1.1.4'
O O 0.0106 0.0060 'International Tables Vol C Tables 4.2.6.8 and 6.1.1.4'

loop_
_geom_angle_atom_site_label_1
_geom_angle_atom_site_label_2
_geom_angle_atom_site_label_3
_geom_angle
C6 C1 C2 117.3(2)
C6 C1 C7 121.8(2)
C2 C1 C7 120.8(2)
C3 C2 C1 122.1(2)
C3 C2 H2 118.9
C1 C2 H2 118.9
C2 C3 C4 119.8(2)
C2 C3 H3 120.1
C4 C3 H3 120.1
O1 C4 C5 119.5(2)
O1 C4 C3 121.9(2)
C5 C4 C3 118.6(2)
C6 C5 C4 120.6(2)
C6 C5 H5 119.7
C4 C5 H5 119.7
C1 C6 C5 121.7(2)
C1 C6 H6 119.2
C5 C6 H6 119.2
O2 C7 C8 107.44(19)
O2 C7 C1 112.16(16)
C8 C7 C1 109.76(17)
O2 C7 H7 109.1
C8 C7 H7 109.1
C1 C7 H7 109.1
N3 C8 C7 111.96(18)
N3 C8 H8A 109.2
C7 C8 H8A 109.2
N3 C8 H8B 109.2
C7 C8 H8B 109.2
H8A C8 H8B 107.9
N3 C9 H9A 109.5
N3 C9 H9B 109.5
H9A C9 H9B 109.5
N3 C9 H9C 109.5
H9A C9 H9C 109.5
H9B C9 H9C 109.5
C9 N3 C8 111.41(19)
C9 N3 H3A 111.1(17)
C8 N3 H3A 104.9(17)
C4 O1 H1A 110.6(19)
C7 O2 H2A 109.5

loop_
_geom_bond_atom_site_label_1
_geom_bond_atom_site_label_2
_geom_bond_distance
C1 C6 1.374(3)
C1 C2 1.387(3)
C1 C7 1.514(3)
C2 C3 1.379(3)
C2 H2 0.9300
C3 C4 1.387(3)
C3 H3 0.9300
C4 O1 1.364(3)
C4 C5 1.385(3)
C5 C6 1.379(3)
C5 H5 0.9300
C6 H6 0.9300
C7 O2 1.429(3)
C7 C8 1.513(3)
C7 H7 0.9800
C8 N3 1.470(3)
C8 H8A 0.9700
C8 H8B 0.9700
C9 N3 1.468(3)
C9 H9A 0.9600
C9 H9B 0.9600
C9 H9C 0.9600
N3 H3A 0.83(2)
O1 H1A 0.99(4)
O2 H2A 0.8200

loop_
_geom_torsion_atom_site_label_1
_geom_torsion_atom_site_label_2
_geom_torsion_atom_site_label_3
_geom_torsion_atom_site_label_4
_geom_torsion
C6 C1 C2 C3 0.5(3)
C7 C1 C2 C3 176.3(2)
C1 C2 C3 C4 -0.9(4)
C2 C3 C4 O1 -179.8(2)
C2 C3 C4 C5 0.6(4)
O1 C4 C5 C6 -179.5(2)
C3 C4 C5 C6 0.1(4)
C2 C1 C6 C5 0.3(4)
C7 C1 C6 C5 -175.5(2)
C4 C5 C6 C1 -0.6(4)
C6 C1 C7 O2 -150.4(2)
C2 C1 C7 O2 34.1(3)
C6 C1 C7 C8 90.3(3)
C2 C1 C7 C8 -85.3(3)
O2 C7 C8 N3 55.4(3)
C1 C7 C8 N3 177.56(19)
C7 C8 N3 C9 -174.9(2)
